data_7157227
loop_
_publ_author_name
'Aiken, Stuart'
'Anozie, Kelechi'
'de Azevedo, Orlando D. C. C.'
'Cowen, Lewis'
'Edgar, Ross J. L.'
'Gabbutt, Christopher D.'
'Heron, B. Mark'
'Lawrence, Philippa A.'
'Mills, Abby J.'
'Rice, Craig R.'
'Urquhart, Mike W. J.'
'Zonidis, Dimitrios'

_publ_section_title
;
 Expedient synthesis of highly substituted 3,4-dihydro-1,2-oxathiine
 2,2-dioxides and 1,2-oxathiine 2,2-dioxides: revisiting sulfene additions
 to enaminoketones.
;
_journal_issue 44
_journal_name_full 'Organic &amp; biomolecular chemistry'
_journal_page_first 9585
_journal_page_last 9604
_journal_paper_doi 10.1039/c9ob01657k
_journal_volume 17
_journal_year 2019
_chemical_formula_sum 'C23 H23 N3 O2'
_chemical_formula_weight 373.44
_space_group_crystal_system tetragonal
_space_group_IT_number 88
_space_group_name_Hall '-I 4ad'
_space_group_name_H-M_alt 'I 41/a :2'
_atom_sites_solution_hydrogens geom
_audit_creation_method SHELXL-2014/7
_audit_update_record
;
2019-05-02 deposited with the CCDC.	2019-10-31 downloaded from the CCDC.
;
_cell_angle_alpha 90
_cell_angle_beta 90
_cell_angle_gamma 90
_cell_formula_units_Z 16
_cell_length_a 38.315(3)
_cell_length_b 38.315
_cell_length_c 5.5470(8)
_cell_measurement_reflns_used 6514
_cell_measurement_temperature 150(2)
_cell_measurement_theta_max 74.54
_cell_measurement_theta_min 3.26
_cell_volume 8143.2(13)
_computing_cell_refinement 'Bruker SAINT'
_computing_data_collection 'Bruker APEX2'
_computing_data_reduction 'Bruker SAINT'
_computing_molecular_graphics 'Bruker SHELXTL'
_computing_publication_material 'Bruker SHELXTL'
_computing_structure_refinement 'SHELXL-2014 (Sheldrick 2014)'
_computing_structure_solution 'SHELXS-97 (Sheldrick 2008)'
_diffrn_ambient_temperature 150(2)
_diffrn_measured_fraction_theta_full 0.996
_diffrn_measured_fraction_theta_max 0.995
_diffrn_measurement_device_type 'Bruker APEX-II CCD'
_diffrn_measurement_method '\f and \w scans'
_diffrn_radiation_type CuK\a
_diffrn_radiation_wavelength 1.54178
_diffrn_reflns_av_R_equivalents 0.0594
_diffrn_reflns_av_unetI/netI 0.0513
_diffrn_reflns_Laue_measured_fraction_full 0.996
_diffrn_reflns_Laue_measured_fraction_max 0.995
_diffrn_reflns_limit_h_max 46
_diffrn_reflns_limit_h_min -34
_diffrn_reflns_limit_k_max 47
_diffrn_reflns_limit_k_min -45
_diffrn_reflns_limit_l_max 6
_diffrn_reflns_limit_l_min -6
_diffrn_reflns_number 15925
_diffrn_reflns_point_group_measured_fraction_full 0.996
_diffrn_reflns_point_group_measured_fraction_max 0.995
_diffrn_reflns_theta_full 67.679
_diffrn_reflns_theta_max 74.521
_diffrn_reflns_theta_min 2.306
_exptl_absorpt_coefficient_mu 0.631
_exptl_absorpt_correction_T_max 0.68
_exptl_absorpt_correction_T_min 0.51
_exptl_absorpt_correction_type multi-scan
_exptl_absorpt_process_details sadabs
_exptl_crystal_colour colourless
_exptl_crystal_density_diffrn 1.218
_exptl_crystal_description plate
_exptl_crystal_F_000 3168
_exptl_crystal_size_max 0.1
_exptl_crystal_size_mid 0.08
_exptl_crystal_size_min 0.05
_refine_diff_density_max 0.151
_refine_diff_density_min -0.234
_refine_diff_density_rms 0.047
_refine_ls_extinction_method none
_refine_ls_goodness_of_fit_ref 1.055
_refine_ls_hydrogen_treatment constr
_refine_ls_matrix_type full
_refine_ls_number_parameters 257
_refine_ls_number_reflns 4122
_refine_ls_number_restraints 0
_refine_ls_restrained_S_all 1.055
_refine_ls_R_factor_all 0.0713
_refine_ls_R_factor_gt 0.0502
_refine_ls_shift/su_max 0.001
_refine_ls_shift/su_mean 0.000
_refine_ls_structure_factor_coef Fsqd
_refine_ls_weighting_details 'w=1/[\s^2^(Fo^2^)+(0.0437P)^2^+5.9308P] where P=(Fo^2^+2Fc^2^)/3'
_refine_ls_weighting_scheme calc
_refine_ls_wR_factor_gt 0.1101
_refine_ls_wR_factor_ref 0.1205
_reflns_Friedel_coverage 0.000
_reflns_number_gt 3134
_reflns_number_total 4122
_reflns_threshold_expression 'I > 2\s(I)'
_cod_data_source_file c9ob01657k2.cif
_cod_data_source_block cu_ColourChem_ID0176_0m_a
_cod_original_cell_volume 8143.4(16)
_cod_original_sg_symbol_H-M 'I 41/a'
_cod_database_code 7157227
_shelx_shelxl_version_number 2014/7
_shelx_space_group_comment
;
The symmetry employed for this shelxl refinement is uniquely defined
by the following loop, which should always be used as a source of
symmetry information in preference to the above space-group names.
They are only intended as comments.
;

loop_
_space_group_symop_operation_xyz
'x, y, z'
'-x+1/2, -y, z+1/2'
'-y+3/4, x+1/4, z+1/4'
'y+3/4, -x+3/4, z+3/4'
'x+1/2, y+1/2, z+1/2'
'-x+1, -y+1/2, z+1'
'-y+5/4, x+3/4, z+3/4'
'y+5/4, -x+5/4, z+5/4'
'-x, -y, -z'
'x-1/2, y, -z-1/2'
'y-3/4, -x-1/4, -z-1/4'
'-y-3/4, x-3/4, -z-3/4'
'-x+1/2, -y+1/2, -z+1/2'
'x, y+1/2, -z'
'y-1/4, -x+1/4, -z+1/4'
'-y-1/4, x-1/4, -z-1/4'

loop_
_atom_site_label
_atom_site_type_symbol
_atom_site_fract_x
_atom_site_fract_y
_atom_site_fract_z
_atom_site_U_iso_or_equiv
_atom_site_adp_type
_atom_site_occupancy
_atom_site_site_symmetry_order
_atom_site_calc_flag
_atom_site_refinement_flags_posn
_atom_site_refinement_flags_adp
N1 N 0.78086(4) 0.72105(4) 0.1826(4) 0.0483(5) Uani 1 1 d . .
N2 N 0.76381(4) 0.65135(5) 0.5420(3) 0.0397(4) Uani 1 1 d . .
N3 N 0.94297(4) 0.55988(4) 0.1676(3) 0.0263(3) Uani 1 1 d . .
O1 O 0.85686(4) 0.72970(4) -0.1204(3) 0.0665(6) Uani 1 1 d . .
O2 O 0.87716(3) 0.60387(3) 0.5445(2) 0.0317(3) Uani 1 1 d . .
C1 C 0.90302(4) 0.69587(4) 0.0312(3) 0.0265(4) Uani 1 1 d . .
C2 C 0.91778(5) 0.67742(5) -0.1588(4) 0.0372(5) Uani 1 1 d . .
H2 H 0.9036 0.6697 -0.2886 0.045 Uiso 1 1 calc R U
C3 C 0.95313(6) 0.67033(5) -0.1586(4) 0.0404(5) Uani 1 1 d . .
H3 H 0.9630 0.6573 -0.2872 0.048 Uiso 1 1 calc R U
C4 C 0.97405(5) 0.68192(5) 0.0256(4) 0.0365(4) Uani 1 1 d . .
H4 H 0.9984 0.6775 0.0222 0.044 Uiso 1 1 calc R U
C5 C 0.95947(5) 0.70001(5) 0.2158(4) 0.0362(4) Uani 1 1 d . .
H5 H 0.9738 0.7079 0.3444 0.043 Uiso 1 1 calc R U
C6 C 0.92401(5) 0.70675(5) 0.2197(3) 0.0324(4) Uani 1 1 d . .
H6 H 0.9140 0.7189 0.3522 0.039 Uiso 1 1 calc R U
C7 C 0.86546(5) 0.70689(5) 0.0244(4) 0.0345(4) Uani 1 1 d . .
C8 C 0.84093(4) 0.69101(4) 0.1895(3) 0.0261(4) Uani 1 1 d . .
C9 C 0.84955(4) 0.66263(4) 0.3317(3) 0.0227(3) Uani 1 1 d . .
H9 H 0.8733 0.6557 0.3186 0.027 Uiso 1 1 calc R U
C10 C 0.82997(4) 0.64229(4) 0.4908(3) 0.0227(3) Uani 1 1 d . .
C11 C 0.80706(5) 0.70668(4) 0.1882(4) 0.0316(4) Uani 1 1 d . .
C12 C 0.79351(4) 0.64776(4) 0.5224(3) 0.0269(4) Uani 1 1 d . .
C13 C 0.84674(4) 0.61179(4) 0.5966(3) 0.0238(4) Uani 1 1 d . .
C14 C 0.82723(4) 0.58887(4) 0.7695(3) 0.0243(4) Uani 1 1 d . .
C15 C 0.83252(5) 0.55283(5) 0.7563(3) 0.0319(4) Uani 1 1 d . .
H15 H 0.8473 0.5434 0.6348 0.038 Uiso 1 1 calc R U
C16 C 0.81642(5) 0.53074(5) 0.9194(4) 0.0378(5) Uani 1 1 d . .
H16 H 0.8198 0.5062 0.9078 0.045 Uiso 1 1 calc R U
C17 C 0.79540(5) 0.54442(5) 1.1001(3) 0.0351(4) Uani 1 1 d . .
H17 H 0.7846 0.5293 1.2133 0.042 Uiso 1 1 calc R U
C18 C 0.79024(5) 0.57997(5) 1.1151(3) 0.0329(4) Uani 1 1 d . .
H18 H 0.7758 0.5893 1.2387 0.039 Uiso 1 1 calc R U
C19 C 0.80599(4) 0.60218(5) 0.9503(3) 0.0277(4) Uani 1 1 d . .
H19 H 0.8022 0.6266 0.9611 0.033 Uiso 1 1 calc R U
C20 C 0.92033(6) 0.57651(6) -0.0173(4) 0.0452(5) Uani 1 1 d . .
H20A H 0.9021 0.5902 0.0627 0.068 Uiso 1 1 calc R U
H20B H 0.9095 0.5584 -0.1172 0.068 Uiso 1 1 calc R U
H20C H 0.9345 0.5919 -0.1191 0.068 Uiso 1 1 calc R U
C21 C 0.92112(6) 0.53680(5) 0.3234(4) 0.0429(5) Uani 1 1 d . .
H21A H 0.9036 0.5509 0.4073 0.064 Uiso 1 1 calc R U
H21B H 0.9360 0.5251 0.4420 0.064 Uiso 1 1 calc R U
H21C H 0.9094 0.5193 0.2232 0.064 Uiso 1 1 calc R U
C22 C 0.97040(5) 0.53841(5) 0.0450(4) 0.0359(4) Uani 1 1 d . .
H22A H 0.9592 0.5209 -0.0577 0.054 Uiso 1 1 calc R U
H22B H 0.9848 0.5267 0.1667 0.054 Uiso 1 1 calc R U
H22C H 0.9851 0.5536 -0.0542 0.054 Uiso 1 1 calc R U
C23 C 0.95966(5) 0.58746(5) 0.3180(4) 0.0398(5) Uani 1 1 d . .
H23A H 0.9748 0.6019 0.2164 0.060 Uiso 1 1 calc R U
H23B H 0.9736 0.5765 0.4451 0.060 Uiso 1 1 calc R U
H23C H 0.9415 0.6021 0.3912 0.060 Uiso 1 1 calc R U

loop_
_atom_site_aniso_label
_atom_site_aniso_U_11
_atom_site_aniso_U_22
_atom_site_aniso_U_33
_atom_site_aniso_U_23
_atom_site_aniso_U_13
_atom_site_aniso_U_12
N1 0.0305(9) 0.0364(9) 0.0779(14) 0.0031(9) -0.0110(9) 0.0057(7)
N2 0.0254(8) 0.0514(10) 0.0423(10) 0.0118(8) 0.0044(7) 0.0076(7)
N3 0.0275(7) 0.0272(7) 0.0242(8) 0.0036(6) 0.0034(6) 0.0020(6)
O1 0.0329(8) 0.0716(11) 0.0949(14) 0.0620(11) -0.0089(8) -0.0019(7)
O2 0.0239(6) 0.0322(7) 0.0389(7) 0.0084(6) 0.0043(5) 0.0069(5)
C1 0.0258(8) 0.0238(8) 0.0298(9) 0.0086(7) -0.0038(7) -0.0044(7)
C2 0.0446(11) 0.0357(10) 0.0313(10) -0.0029(8) -0.0099(8) -0.0050(8)
C3 0.0468(12) 0.0406(11) 0.0338(11) -0.0047(9) 0.0040(9) 0.0083(9)
C4 0.0281(9) 0.0407(11) 0.0407(11) 0.0033(9) 0.0036(8) 0.0050(8)
C5 0.0269(9) 0.0453(11) 0.0365(11) -0.0049(9) -0.0060(8) 0.0007(8)
C6 0.0300(9) 0.0381(10) 0.0290(10) -0.0047(8) -0.0016(8) 0.0039(8)
C7 0.0284(9) 0.0322(10) 0.0429(11) 0.0135(8) -0.0090(8) -0.0028(7)
C8 0.0219(8) 0.0230(8) 0.0333(10) 0.0011(7) -0.0064(7) 0.0000(6)
C9 0.0197(8) 0.0232(8) 0.0251(8) -0.0023(6) -0.0048(6) 0.0004(6)
C10 0.0226(8) 0.0257(8) 0.0200(8) -0.0002(6) -0.0014(6) 0.0013(6)
C11 0.0271(9) 0.0240(9) 0.0438(11) 0.0031(8) -0.0080(8) -0.0020(7)
C12 0.0276(9) 0.0278(9) 0.0254(9) 0.0040(7) -0.0003(7) 0.0028(7)
C13 0.0243(8) 0.0256(8) 0.0213(8) -0.0007(7) -0.0014(6) 0.0014(7)
C14 0.0224(8) 0.0286(9) 0.0219(8) 0.0036(7) -0.0039(6) 0.0014(7)
C15 0.0340(10) 0.0295(9) 0.0322(10) 0.0049(7) 0.0051(8) 0.0058(7)
C16 0.0417(11) 0.0295(10) 0.0420(11) 0.0076(8) 0.0024(9) 0.0026(8)
C17 0.0380(10) 0.0373(10) 0.0301(10) 0.0118(8) 0.0000(8) -0.0056(8)
C18 0.0354(10) 0.0412(10) 0.0221(9) -0.0004(8) 0.0013(7) -0.0016(8)
C19 0.0299(9) 0.0303(9) 0.0230(9) -0.0006(7) -0.0029(7) -0.0008(7)
C20 0.0512(13) 0.0485(12) 0.0357(12) 0.0031(9) -0.0102(10) 0.0129(10)
C21 0.0488(12) 0.0323(10) 0.0477(12) 0.0025(9) 0.0268(10) 0.0000(9)
C22 0.0361(10) 0.0371(10) 0.0344(10) 0.0012(8) 0.0137(8) 0.0049(8)
C23 0.0356(10) 0.0453(11) 0.0384(11) -0.0061(9) -0.0018(9) -0.0030(9)

loop_
_atom_type_symbol
_atom_type_description
_atom_type_scat_dispersion_real
_atom_type_scat_dispersion_imag
_atom_type_scat_source
C C 0.0181 0.0091 'International Tables Vol C Tables 4.2.6.8 and 6.1.1.4'
H H 0.0000 0.0000 'International Tables Vol C Tables 4.2.6.8 and 6.1.1.4'
N N 0.0311 0.0180 'International Tables Vol C Tables 4.2.6.8 and 6.1.1.4'
O O 0.0492 0.0322 'International Tables Vol C Tables 4.2.6.8 and 6.1.1.4'

loop_
_geom_angle_atom_site_label_1
_geom_angle_atom_site_label_2
_geom_angle_atom_site_label_3
_geom_angle
C20 N3 C23 109.40(15)
C20 N3 C21 109.04(16)
C23 N3 C21 109.66(15)
C20 N3 C22 109.37(15)
C23 N3 C22 110.02(15)
C21 N3 C22 109.32(14)
C6 C1 C2 119.33(17)
C6 C1 C7 119.47(17)
C2 C1 C7 120.97(17)
C3 C2 C1 119.91(18)
C3 C2 H2 120.0
C1 C2 H2 120.0
C4 C3 C2 120.64(19)
C4 C3 H3 119.7
C2 C3 H3 119.7
C3 C4 C5 119.66(18)
C3 C4 H4 120.2
C5 C4 H4 120.2
C4 C5 C6 120.20(18)
C4 C5 H5 119.9
C6 C5 H5 119.9
C1 C6 C5 120.21(18)
C1 C6 H6 119.9
C5 C6 H6 119.9
O1 C7 C8 122.52(17)
O1 C7 C1 118.19(17)
C8 C7 C1 119.28(15)
C9 C8 C11 123.34(16)
C9 C8 C7 122.45(15)
C11 C8 C7 114.20(15)
C8 C9 C10 132.13(16)
C8 C9 H9 113.9
C10 C9 H9 113.9
C9 C10 C12 121.55(15)
C9 C10 C13 117.73(15)
C12 C10 C13 120.08(15)
N1 C11 C8 175.87(19)
N2 C12 C10 177.7(2)
O2 C13 C10 121.15(15)
O2 C13 C14 118.36(15)
C10 C13 C14 120.48(14)
C19 C14 C15 119.05(16)
C19 C14 C13 122.60(15)
C15 C14 C13 118.22(15)
C16 C15 C14 120.37(17)
C16 C15 H15 119.8
C14 C15 H15 119.8
C15 C16 C17 119.97(18)
C15 C16 H16 120.0
C17 C16 H16 120.0
C18 C17 C16 119.97(17)
C18 C17 H17 120.0
C16 C17 H17 120.0
C17 C18 C19 120.26(18)
C17 C18 H18 119.9
C19 C18 H18 119.9
C18 C19 C14 120.37(17)
C18 C19 H19 119.8
C14 C19 H19 119.8
N3 C20 H20A 109.5
N3 C20 H20B 109.5
H20A C20 H20B 109.5
N3 C20 H20C 109.5
H20A C20 H20C 109.5
H20B C20 H20C 109.5
N3 C21 H21A 109.5
N3 C21 H21B 109.5
H21A C21 H21B 109.5
N3 C21 H21C 109.5
H21A C21 H21C 109.5
H21B C21 H21C 109.5
N3 C22 H22A 109.5
N3 C22 H22B 109.5
H22A C22 H22B 109.5
N3 C22 H22C 109.5
H22A C22 H22C 109.5
H22B C22 H22C 109.5
N3 C23 H23A 109.5
N3 C23 H23B 109.5
H23A C23 H23B 109.5
N3 C23 H23C 109.5
H23A C23 H23C 109.5
H23B C23 H23C 109.5

loop_
_geom_bond_atom_site_label_1
_geom_bond_atom_site_label_2
_geom_bond_distance
N1 C11 1.146(2)
N2 C12 1.151(2)
N3 C20 1.487(2)
N3 C23 1.491(2)
N3 C21 1.493(2)
N3 C22 1.498(2)
O1 C7 1.232(2)
O2 C13 1.239(2)
C1 C6 1.383(2)
C1 C2 1.389(3)
C1 C7 1.500(2)
C2 C3 1.381(3)
C2 H2 0.9500
C3 C4 1.373(3)
C3 H3 0.9500
C4 C5 1.381(3)
C4 H4 0.9500
C5 C6 1.383(3)
C5 H5 0.9500
C6 H6 0.9500
C7 C8 1.446(3)
C8 C9 1.383(2)
C8 C11 1.430(2)
C9 C10 1.396(2)
C9 H9 0.9500
C10 C12 1.423(2)
C10 C13 1.458(2)
C13 C14 1.500(2)
C14 C19 1.389(2)
C14 C15 1.397(2)
C15 C16 1.384(3)
C15 H15 0.9500
C16 C17 1.389(3)
C16 H16 0.9500
C17 C18 1.379(3)
C17 H17 0.9500
C18 C19 1.387(2)
C18 H18 0.9500
C19 H19 0.9500
C20 H20A 0.9800
C20 H20B 0.9800
C20 H20C 0.9800
C21 H21A 0.9800
C21 H21B 0.9800
C21 H21C 0.9800
C22 H22A 0.9800
C22 H22B 0.9800
C22 H22C 0.9800
C23 H23A 0.9800
C23 H23B 0.9800
C23 H23C 0.9800
